data_4037620
loop_
_publ_author_name
'Bugera, Maksym'
'Trofymchuk, Serhii'
'Tarasenko, Karen'
'Zaporozhets, Olga'
'Pustovit, Yurii'
'Mykhailiuk, Pavel K.'

_publ_section_title
;
 Deoxofluorination of Aliphatic Carboxylic Acids: a Route to
 Trifluoromethyl-Substituted Derivatives.
;
_journal_name_full 'The Journal of organic chemistry'
_journal_paper_doi 10.1021/acs.joc.9b02596
_journal_year 2019
_chemical_formula_moiety 'C4 H7 F3 N, Cl'
_chemical_formula_sum 'C4 H7 Cl F3 N'
_chemical_formula_weight 161.56
_space_group_crystal_system monoclinic
_space_group_IT_number 14
_space_group_name_Hall '-P 2ybc'
_space_group_name_H-M_alt 'P 1 21/c 1'
_atom_sites_solution_hydrogens mixed
_audit_creation_method SHELXL-2016/4
_cell_angle_alpha 90
_cell_angle_beta 90.847(11)
_cell_angle_gamma 90
_cell_formula_units_Z 8
_cell_length_a 6.189(2)
_cell_length_b 10.596(4)
_cell_length_c 21.448(7)
_cell_measurement_reflns_used 709
_cell_measurement_temperature 123(2)
_cell_measurement_theta_max 19.58
_cell_measurement_theta_min 2.14
_cell_volume 1406.4(8)
_computing_cell_refinement 'Bruker SMART'
_computing_data_collection 'Bruker SMART'
_computing_data_reduction 'Bruker SAINT'
_computing_molecular_graphics 'Bruker SHELXTL'
_computing_publication_material 'Bruker SHELXTL'
_computing_structure_refinement 'SHELXL-2016/4 (Sheldrick, 2016)'
_computing_structure_solution 'Bruker SHELXTL'
_diffrn_ambient_temperature 123(2)
_diffrn_measured_fraction_theta_full 0.998
_diffrn_measured_fraction_theta_max 0.987
_diffrn_measurement_device_type 'CCD area detector'
_diffrn_measurement_method 'omega scans'
_diffrn_radiation_monochromator graphite
_diffrn_radiation_source 'sealed tube'
_diffrn_radiation_type MoK\a
_diffrn_radiation_wavelength 0.71073
_diffrn_reflns_av_R_equivalents 0.0735
_diffrn_reflns_av_unetI/netI 0.0812
_diffrn_reflns_Laue_measured_fraction_full 0.998
_diffrn_reflns_Laue_measured_fraction_max 0.987
_diffrn_reflns_limit_h_max 7
_diffrn_reflns_limit_h_min -7
_diffrn_reflns_limit_k_max 13
_diffrn_reflns_limit_k_min -12
_diffrn_reflns_limit_l_max 26
_diffrn_reflns_limit_l_min -25
_diffrn_reflns_number 12833
_diffrn_reflns_point_group_measured_fraction_full 0.998
_diffrn_reflns_point_group_measured_fraction_max 0.987
_diffrn_reflns_theta_full 25.242
_diffrn_reflns_theta_max 26.638
_diffrn_reflns_theta_min 1.899
_exptl_absorpt_coefficient_mu 0.513
_exptl_absorpt_correction_T_max 0.97
_exptl_absorpt_correction_T_min 0.64
_exptl_absorpt_correction_type multi-scan
_exptl_absorpt_process_details SADABS
_exptl_crystal_colour colourless
_exptl_crystal_density_diffrn 1.526
_exptl_crystal_description needle
_exptl_crystal_F_000 656
_exptl_crystal_size_max 0.500
_exptl_crystal_size_mid 0.090
_exptl_crystal_size_min 0.060
_refine_diff_density_max 0.987
_refine_diff_density_min -0.344
_refine_diff_density_rms 0.083
_refine_ls_extinction_method none
_refine_ls_goodness_of_fit_ref 1.046
_refine_ls_hydrogen_treatment mixed
_refine_ls_matrix_type full
_refine_ls_number_parameters 295
_refine_ls_number_reflns 2915
_refine_ls_number_restraints 66
_refine_ls_restrained_S_all 1.041
_refine_ls_R_factor_all 0.1092
_refine_ls_R_factor_gt 0.0609
_refine_ls_shift/su_max 0.005
_refine_ls_shift/su_mean 0.001
_refine_ls_structure_factor_coef Fsqd
_refine_ls_weighting_details 'w=1/[\s^2^(Fo^2^)+(0.0670P)^2^+1.3646P] where P=(Fo^2^+2Fc^2^)/3'
_refine_ls_weighting_scheme calc
_refine_ls_wR_factor_gt 0.1410
_refine_ls_wR_factor_ref 0.1606
_reflns_Friedel_coverage 0.000
_reflns_number_gt 1820
_reflns_number_total 2915
_reflns_threshold_expression 'I > 2\s(I)'
_cod_data_source_file jo9b02596_si_002.cif
_cod_data_source_block xr30
_cod_original_cell_volume 1406.4(9)
_cod_original_sg_symbol_H-M 'P 21/c'
_cod_database_code 4037620
_shelx_shelxl_version_number 2016/4
_shelx_space_group_comment
;
The symmetry employed for this shelxl refinement is uniquely defined
by the following loop, which should always be used as a source of
symmetry information in preference to the above space-group names.
They are only intended as comments.
;
_shelx_estimated_absorpt_t_min 0.783
_shelx_estimated_absorpt_t_max 0.970

loop_
_space_group_symop_operation_xyz
'x, y, z'
'-x, y+1/2, -z+1/2'
'-x, -y, -z'
'x, -y-1/2, z-1/2'

loop_
_atom_site_label
_atom_site_type_symbol
_atom_site_fract_x
_atom_site_fract_y
_atom_site_fract_z
_atom_site_U_iso_or_equiv
_atom_site_adp_type
_atom_site_occupancy
_atom_site_site_symmetry_order
_atom_site_calc_flag
_atom_site_refinement_flags_posn
_atom_site_refinement_flags_adp
_atom_site_refinement_flags_occupancy
_atom_site_disorder_assembly
_atom_site_disorder_group
CL1 Cl -0.00008(17) 0.89802(10) 0.42008(4) 0.0312(3) Uani 1 1 d . . . . .
CL2 Cl 0.50006(17) 0.82777(10) 0.55121(4) 0.0321(3) Uani 1 1 d . . . . .
N1 N 0.4999(8) 0.8834(3) 0.40786(16) 0.0333(9) Uani 1 1 d . . . . .
N2 N -0.0005(7) 0.6908(3) 0.06088(16) 0.0328(9) Uani 1 1 d D . . . .
C1 C 0.4996(10) 0.7470(4) 0.39279(19) 0.0324(10) Uani 1 1 d . . . . .
C3 C 0.4999(10) 0.9181(4) 0.34059(19) 0.0324(10) Uani 1 1 d . . . . .
C5 C 0.0009(11) 0.8284(4) 0.0462(2) 0.0407(12) Uani 1 1 d . . . . .
C7 C 0.0006(9) 0.7167(4) 0.12823(19) 0.0321(10) Uani 1 1 d . . . . .
C2A C 0.4090(19) 0.7834(8) 0.3268(4) 0.036(2) Uani 0.5 1 d D . P A 1
H2A H 0.247840 0.780036 0.323258 0.043 Uiso 0.5 1 calc R U P A 1
C4A C 0.521(2) 0.7162(16) 0.2754(7) 0.055(7) Uani 0.5 1 d D . P A 1
C6A C 0.0794(19) 0.8529(8) 0.1140(4) 0.035(2) Uani 0.5 1 d D . P B 1
H6A H 0.239912 0.861910 0.117695 0.042 Uiso 0.5 1 calc R U P B 1
C8A C -0.038(2) 0.9542(13) 0.1470(6) 0.047(4) Uani 0.5 1 d D . P B 1
F1A F 0.469(3) 0.5930(14) 0.2727(10) 0.086(6) Uani 0.5 1 d D . P A 1
F2A F 0.462(3) 0.765(3) 0.2197(8) 0.082(6) Uani 0.5 1 d D . P A 1
F3A F 0.7360(11) 0.7218(6) 0.2760(2) 0.0646(17) Uani 0.5 1 d D . P A 1
F4A F 0.019(3) 1.0681(19) 0.1254(14) 0.075(2) Uani 0.5 1 d D . P B 1
F5A F -0.001(2) 0.9558(19) 0.2082(4) 0.060(8) Uani 0.5 1 d D . P B 1
F6A F -0.2502(10) 0.9469(5) 0.1390(3) 0.0657(17) Uani 0.5 1 d D . P B 1
C2B C 0.5864(19) 0.7842(9) 0.3268(4) 0.038(2) Uani 0.5 1 d D . P A 2
H2B H 0.747641 0.781333 0.324786 0.046 Uiso 0.5 1 calc R U P A 2
C4B C 0.480(2) 0.7184(16) 0.2734(6) 0.046(6) Uani 0.5 1 d D . P A 2
C6B C -0.0790(19) 0.8524(8) 0.1141(4) 0.037(2) Uani 0.5 1 d D . P B 2
H6B H -0.239424 0.861532 0.116589 0.044 Uiso 0.5 1 calc R U P B 2
C8B C 0.040(2) 0.9550(13) 0.1463(7) 0.048(4) Uani 0.5 1 d D . P B 2
F1B F 0.534(3) 0.5968(16) 0.2754(13) 0.094(6) Uani 0.5 1 d D . P A 2
F2B F 0.536(3) 0.763(2) 0.2179(8) 0.073(5) Uani 0.5 1 d D . P A 2
F3B F 0.2653(11) 0.7226(6) 0.2765(2) 0.0638(17) Uani 0.5 1 d D . P A 2
F4B F -0.019(3) 1.0691(19) 0.1246(14) 0.075(2) Uani 0.5 1 d D . P B 2
F5B F 0.002(3) 0.955(2) 0.2069(7) 0.087(10) Uani 0.5 1 d D . P B 2
F6B F 0.2507(9) 0.9474(5) 0.1388(3) 0.0649(17) Uani 0.5 1 d D . P B 2
H11 H 0.613(8) 0.705(4) 0.4044(19) 0.035(14) Uiso 1 1 d . . . . .
H12 H 0.383(8) 0.706(4) 0.406(2) 0.040(14) Uiso 1 1 d . . . . .
H31 H 0.609(9) 0.965(5) 0.331(2) 0.063(18) Uiso 1 1 d . . . . .
H32 H 0.384(8) 0.967(5) 0.331(2) 0.049(15) Uiso 1 1 d . . . . .
H51 H 0.120(8) 0.853(5) 0.027(2) 0.048(15) Uiso 1 1 d . . . . .
H52 H -0.112(8) 0.853(4) 0.028(2) 0.042(15) Uiso 1 1 d . . . . .
H71 H 0.131(8) 0.695(4) 0.151(2) 0.050(14) Uiso 1 1 d . . . . .
H72 H -0.134(9) 0.704(5) 0.149(2) 0.063(17) Uiso 1 1 d . . . . .
H1N H 0.619(11) 0.911(6) 0.425(3) 0.09(2) Uiso 1 1 d . . . . .
H2N H 0.378(11) 0.906(6) 0.428(3) 0.09(2) Uiso 1 1 d . . . . .
H3N H 0.116(6) 0.649(5) 0.047(2) 0.073(19) Uiso 1 1 d D . . . .
H4N H -0.101(7) 0.636(4) 0.047(3) 0.09(2) Uiso 1 1 d D . . . .

loop_
_atom_site_aniso_label
_atom_site_aniso_U_11
_atom_site_aniso_U_22
_atom_site_aniso_U_33
_atom_site_aniso_U_23
_atom_site_aniso_U_13
_atom_site_aniso_U_12
CL1 0.0348(6) 0.0304(6) 0.0285(5) -0.0013(4) -0.0010(4) 0.0002(5)
CL2 0.0301(6) 0.0403(6) 0.0258(5) 0.0034(5) -0.0012(4) -0.0007(5)
N1 0.047(3) 0.025(2) 0.0276(19) 0.0022(15) -0.0012(19) 0.000(2)
N2 0.042(2) 0.028(2) 0.0292(18) -0.0023(16) -0.0001(17) -0.0014(19)
C1 0.043(3) 0.025(2) 0.029(2) -0.0024(19) 0.003(2) 0.001(2)
C3 0.043(3) 0.033(3) 0.021(2) 0.0019(19) -0.001(2) 0.002(3)
C5 0.051(3) 0.030(3) 0.041(3) 0.007(2) -0.003(3) -0.001(3)
C7 0.041(3) 0.027(2) 0.028(2) -0.0037(18) -0.004(2) 0.001(2)
C2A 0.045(7) 0.034(5) 0.028(4) -0.003(4) -0.009(4) -0.002(5)
C4A 0.068(14) 0.056(16) 0.041(13) 0.001(10) -0.005(9) 0.007(10)
C6A 0.043(6) 0.021(5) 0.042(5) -0.005(4) -0.006(5) 0.002(5)
C8A 0.055(11) 0.024(7) 0.062(10) -0.010(6) -0.003(7) -0.004(6)
F1A 0.142(12) 0.058(9) 0.057(7) -0.047(6) 0.010(9) -0.008(7)
F2A 0.090(12) 0.132(12) 0.023(5) -0.013(5) -0.004(6) 0.026(10)
F3A 0.067(5) 0.081(5) 0.046(3) -0.010(3) 0.007(3) 0.026(4)
F4A 0.104(6) 0.0218(16) 0.100(3) -0.0045(16) -0.005(4) 0.002(3)
F5A 0.089(17) 0.058(14) 0.033(7) -0.035(8) 0.000(9) -0.015(11)
F6A 0.049(4) 0.045(4) 0.103(5) -0.018(3) 0.014(3) 0.006(3)
C2B 0.051(7) 0.040(6) 0.024(4) -0.009(4) 0.005(4) 0.000(5)
C4B 0.058(11) 0.066(16) 0.016(10) -0.023(9) -0.003(7) 0.003(9)
C6B 0.042(6) 0.019(5) 0.050(6) -0.010(4) -0.001(5) 0.005(5)
C8B 0.051(10) 0.042(9) 0.051(9) -0.005(7) 0.000(7) 0.001(7)
F1B 0.141(13) 0.054(9) 0.084(9) -0.034(7) -0.030(8) 0.003(7)
F2B 0.083(11) 0.107(10) 0.028(5) -0.019(5) 0.010(5) -0.016(9)
F3B 0.061(4) 0.083(5) 0.047(3) -0.010(3) -0.011(3) -0.021(4)
F4B 0.104(6) 0.0218(16) 0.100(3) -0.0045(16) -0.005(4) 0.002(3)
F5B 0.11(2) 0.046(14) 0.107(15) -0.013(11) -0.002(15) 0.018(13)
F6B 0.045(4) 0.046(4) 0.104(5) -0.018(3) -0.018(3) -0.007(3)

loop_
_atom_type_symbol
_atom_type_description
_atom_type_scat_dispersion_real
_atom_type_scat_dispersion_imag
_atom_type_scat_source
C C 0.0033 0.0016 'International Tables Vol C Tables 4.2.6.8 and 6.1.1.4'
H H 0.0000 0.0000 'International Tables Vol C Tables 4.2.6.8 and 6.1.1.4'
N N 0.0061 0.0033 'International Tables Vol C Tables 4.2.6.8 and 6.1.1.4'
F F 0.0171 0.0103 'International Tables Vol C Tables 4.2.6.8 and 6.1.1.4'
Cl Cl 0.1484 0.1585 'International Tables Vol C Tables 4.2.6.8 and 6.1.1.4'

loop_
_geom_angle_atom_site_label_1
_geom_angle_atom_site_label_2
_geom_angle_atom_site_label_3
_geom_angle
C1 N1 C3 91.7(3)
C7 N2 C5 91.5(3)
N1 C1 C2A 87.5(4)
N1 C1 C2B 87.3(4)
N1 C3 C2B 88.0(4)
N1 C3 C2A 87.3(4)
N2 C5 C6A 88.2(4)
N2 C5 C6B 87.7(4)
N2 C7 C6B 89.1(4)
N2 C7 C6A 88.7(4)
C4A C2A C3 113.9(10)
C4A C2A C1 112.7(9)
C3 C2A C1 86.0(5)
F3A C4A F1A 106.6(12)
F3A C4A F2A 104.6(11)
F1A C4A F2A 105.7(11)
F3A C4A C2A 116.6(11)
F1A C4A C2A 112.2(13)
F2A C4A C2A 110.3(15)
C8A C6A C5 114.9(9)
C8A C6A C7 114.9(9)
C5 C6A C7 86.2(5)
F6A C8A F5A 106.6(11)
F6A C8A F4A 105.9(11)
F5A C8A F4A 106.7(11)
F6A C8A C6A 112.9(10)
F5A C8A C6A 113.7(11)
F4A C8A C6A 110.6(16)
C4B C2B C3 115.3(10)
C4B C2B C1 115.0(9)
C3 C2B C1 86.2(5)
F3B C4B F2B 107.8(11)
F3B C4B F1B 106.4(12)
F2B C4B F1B 107.7(11)
F3B C4B C2B 112.2(10)
F2B C4B C2B 113.7(15)
F1B C4B C2B 108.7(15)
C8B C6B C7 115.9(10)
C8B C6B C5 113.1(10)
C7 C6B C5 85.8(5)
F6B C8B F5B 108.2(12)
F6B C8B F4B 106.1(12)
F5B C8B F4B 107.0(11)
F6B C8B C6B 112.6(11)
F5B C8B C6B 111.1(14)
F4B C8B C6B 111.5(16)

loop_
_geom_bond_atom_site_label_1
_geom_bond_atom_site_label_2
_geom_bond_distance
N1 C1 1.480(5)
N1 C3 1.489(5)
N2 C7 1.470(5)
N2 C5 1.491(6)
C1 C2A 1.564(9)
C1 C2B 1.573(10)
C3 C2B 1.546(10)
C3 C2A 1.561(10)
C5 C6A 1.549(10)
C5 C6B 1.566(11)
C7 C6B 1.549(10)
C7 C6A 1.555(10)
C2A C4A 1.492(9)
C4A F3A 1.329(13)
C4A F1A 1.347(12)
C4A F2A 1.348(12)
C6A C8A 1.482(9)
C8A F6A 1.324(12)
C8A F5A 1.329(11)
C8A F4A 1.344(12)
C2B C4B 1.486(9)
C4B F3B 1.332(13)
C4B F2B 1.332(12)
C4B F1B 1.333(12)
C6B C8B 1.478(9)
C8B F6B 1.319(12)
C8B F5B 1.323(12)
C8B F4B 1.345(12)

loop_
_geom_hbond_atom_site_label_D
_geom_hbond_atom_site_label_H
_geom_hbond_atom_site_label_A
_geom_hbond_distance_DH
_geom_hbond_distance_HA
_geom_hbond_distance_DA
_geom_hbond_angle_DHA
_geom_hbond_site_symmetry_A
N1 H2N CL1 0.91(7) 2.35(7) 3.113(5) 142(5) .
N1 H1N CL1_$1 0.87(6) 2.37(7) 3.106(5) 143(5) 1_655
N2 H3N CL2_$2 0.903(10) 2.39(4) 3.114(4) 137(5) 4_575
N2 H4N CL2_$3 0.903(10) 2.50(5) 3.101(4) 124(5) 4_475
